data_2106488
loop_
_publ_author_name
'Brandon, J.K.'
'Pearson, W.B.'
'Tozer, D.J.N.'

_publ_section_title
;
 A single-crystal X-ray diffraction of the zeta bronze structure, Cu20 Sn6
;
_journal_name_full 'Acta Crystallographica B (24,1968-38,1982)'
_journal_page_first 774
_journal_page_last 779
_journal_volume 31
_journal_year 1975
_chemical_formula_sum 'Cu20 Sn6'
_space_group_IT_number 173
_symmetry_space_group_name_Hall 'P 6c'
_symmetry_space_group_name_H-M 'P 63'
_cell_angle_alpha 90
_cell_angle_beta 90
_cell_angle_gamma 120
_cell_formula_units_Z 1
_cell_length_a 7.33
_cell_length_b 7.33
_cell_length_c 7.864
_cell_volume 365.917
_citation_journal_id_ASTM ACBCAR
_cod_data_source_file Brandon_ACBCAR_1975_1941.cif
_cod_data_source_block Cu20Sn6
_cod_original_cell_volume 365.9166
_cod_database_code 2106488

loop_
_symmetry_equiv_pos_as_xyz
x,y,z
x-y,x,z+1/2
-y,x-y,z
-x,-y,z+1/2
-x+y,-x,z
y,-x+y,z+1/2

loop_
_atom_site_label
_atom_site_type_symbol
_atom_site_fract_x
_atom_site_fract_y
_atom_site_fract_z
_atom_site_occupancy
_atom_site_U_iso_or_equiv
Cu2 Cu 0.6667 0.3333 -0.09 1 0.0
Sn1 Sn 0.68 -0.02 0.25 1 0.0
Cu3 Cu 0.6472 -0.0179 -0.0845 1 0.0
Cu6 Cu 0.6667 0.3333 0.245 1 0.0
Cu1 Cu 0 0 -0.0223 1 0.0
Cu4 Cu 0.3333 0.6667 0.0737 1 0.0
Cu5 Cu 0.3574 0.035 0.0831 1 0.0
